data_7715477
loop_
_publ_author_name
'Singh, Vaibhav'
'Suresh, Lakshmi Thachanadan'
'Sutter, Jean-Pascal'
'Bar, Arun Kumar'

_publ_section_title
;
 Selective fluoride sensing by a novel series of lanthanide-based
 one-dimensional coordination polymers through intramolecular proton
 transfer.
;
_journal_issue 17
_journal_name_full 'Dalton transactions (Cambridge, England : 2003)'
_journal_page_first 7436
_journal_page_last 7449
_journal_paper_doi 10.1039/d4dt00598h
_journal_volume 53
_journal_year 2024
_chemical_formula_moiety 'C41 H34 Gd N6 O8 P'
_chemical_formula_sum 'C41 H34 Gd N6 O8 P'
_chemical_formula_weight 926.96
_space_group_crystal_system monoclinic
_space_group_IT_number 14
_space_group_name_Hall '-P 2yn'
_space_group_name_H-M_alt 'P 1 21/n 1'
_atom_sites_solution_hydrogens mixed
_atom_sites_solution_primary dual
_audit_creation_date 2023-09-21
_audit_creation_method
;
Olex2 1.5-alpha
(compiled 2023.08.24 svn.re1ec1418 for OlexSys, GUI svn.r6817)
;
_audit_update_record
;
2023-12-02 deposited with the CCDC.	2024-03-21 downloaded from the CCDC.
;
_cell_angle_alpha 90
_cell_angle_beta 105.4530(10)
_cell_angle_gamma 90
_cell_formula_units_Z 4
_cell_length_a 16.0840(4)
_cell_length_b 14.9967(3)
_cell_length_c 16.1977(4)
_cell_measurement_reflns_used 9857
_cell_measurement_temperature 150.00
_cell_measurement_theta_max 27.09
_cell_measurement_theta_min 2.61
_cell_volume 3765.76(15)
_computing_cell_refinement 'SAINT V8.40B (?, 2016)'
_computing_data_reduction 'SAINT V8.40B (?, 2016)'
_computing_molecular_graphics 'Olex2 1.5-alpha (Dolomanov et al., 2009)'
_computing_publication_material 'Olex2 1.5-alpha (Dolomanov et al., 2009)'
_computing_structure_refinement 'XL  (Sheldrick, 2008)'
_computing_structure_solution 'olex2.solve 1.5-alpha (Bourhis et al., 2015)'
_diffrn_ambient_temperature 150.00
_diffrn_measured_fraction_theta_full 0.999
_diffrn_measured_fraction_theta_max 0.999
_diffrn_measurement_device_type 'Bruker APEX-II CCD'
_diffrn_measurement_method '\f and \w scans'
_diffrn_radiation_type MoK\a
_diffrn_radiation_wavelength 0.71073
_diffrn_reflns_av_R_equivalents 0.0390
_diffrn_reflns_av_unetI/netI 0.0204
_diffrn_reflns_Laue_measured_fraction_full 0.999
_diffrn_reflns_Laue_measured_fraction_max 0.999
_diffrn_reflns_limit_h_max 20
_diffrn_reflns_limit_h_min -20
_diffrn_reflns_limit_k_max 19
_diffrn_reflns_limit_k_min -17
_diffrn_reflns_limit_l_max 20
_diffrn_reflns_limit_l_min -20
_diffrn_reflns_number 67528
_diffrn_reflns_point_group_measured_fraction_full 0.999
_diffrn_reflns_point_group_measured_fraction_max 0.999
_diffrn_reflns_theta_full 25.242
_diffrn_reflns_theta_max 27.108
_diffrn_reflns_theta_min 1.889
_diffrn_source_current 1.4
_diffrn_source_power 0.07
_diffrn_source_voltage 50.0
_diffrn_standards_number 0
_exptl_absorpt_coefficient_mu 1.867
_exptl_absorpt_correction_T_max 0.7455
_exptl_absorpt_correction_T_min 0.6942
_exptl_absorpt_correction_type multi-scan
_exptl_absorpt_process_details
;
SADABS-2016/2 (Bruker,2016/2) was used for absorption correction.
wR2(int) was 0.1414 before and 0.0507 after correction.
The Ratio of minimum to maximum transmission is 0.9312.
The \l/2 correction factor is Not present.
;
_exptl_crystal_colour 'metallic yellowish yellow'
_exptl_crystal_colour_lustre metallic
_exptl_crystal_colour_modifier yellowish
_exptl_crystal_colour_primary yellow
_exptl_crystal_density_diffrn 1.635
_exptl_crystal_description plate
_exptl_crystal_F_000 1860
_exptl_crystal_size_max 0.12
_exptl_crystal_size_mid 0.1
_exptl_crystal_size_min 0.05
_refine_diff_density_max 0.869
_refine_diff_density_min -1.763
_refine_diff_density_rms 0.076
_refine_ls_extinction_method none
_refine_ls_goodness_of_fit_ref 1.046
_refine_ls_hydrogen_treatment mixed
_refine_ls_matrix_type full
_refine_ls_number_parameters 503
_refine_ls_number_reflns 8315
_refine_ls_number_restraints 0
_refine_ls_restrained_S_all 1.046
_refine_ls_R_factor_all 0.0265
_refine_ls_R_factor_gt 0.0236
_refine_ls_shift/su_max 0.004
_refine_ls_shift/su_mean 0.000
_refine_ls_structure_factor_coef Fsqd
_refine_ls_weighting_details 'w=1/[\s^2^(Fo^2^)+(0.0233P)^2^+5.6316P] where P=(Fo^2^+2Fc^2^)/3'
_refine_ls_weighting_scheme calc
_refine_ls_wR_factor_gt 0.0556
_refine_ls_wR_factor_ref 0.0576
_reflns_Friedel_coverage 0.000
_reflns_number_gt 7648
_reflns_number_total 8315
_reflns_threshold_expression 'I > 2\s(I)'
_cod_data_source_file d4dt00598h2.cif
_cod_data_source_block mo_vs178b_p_chcl3_0m
_cod_depositor_comments 'Adding full bibliography for 7715474--7715479.cif.'
_cod_database_code 7715477
_shelx_shelxl_version_number 2019/1
_shelx_space_group_comment
;
The symmetry employed for this shelxl refinement is uniquely defined
by the following loop, which should always be used as a source of
symmetry information in preference to the above space-group names.
They are only intended as comments.
;
_olex2_refinement_description
;
1. Uiso/Uaniso restraints and constraints
Uanis(Gd1) = Uanis(O6)
Uanis(O6) = Uanis(N6)
Uanis(O5) = Uanis(N6)
2.a Aromatic/amide H refined with riding coordinates:
 C19(H19), C20(H20), C25(H25), C6(H6), C35(H35), C5(H5), C16(H16), C4(H4A),
 C22(H22), C26(H26), C21(H21), C13(H13), C31(H31), C40(H40), C33(H33), C36(H36),
  C14(H14), C27(H27), C15(H15), C32(H32), C28(H28), C29(H29), C39(H39),
 C34(H34), C38(H38), C37(H37)
2.b Idealised Me refined as rotating group:
 C1(H1A,H1B,H1C), C9(H9A,H9B,H9C)
2.c Idealised tetrahedral OH refined as rotating group:
 O4(H4)
;
_olex2_submission_special_instructions 'No special instructions were received'

loop_
_space_group_symop_operation_xyz
'x, y, z'
'-x+1/2, y+1/2, -z+1/2'
'-x, -y, -z'
'x-1/2, -y-1/2, z-1/2'

loop_
_atom_site_label
_atom_site_type_symbol
_atom_site_fract_x
_atom_site_fract_y
_atom_site_fract_z
_atom_site_U_iso_or_equiv
_atom_site_adp_type
_atom_site_occupancy
_atom_site_site_symmetry_order
_atom_site_calc_flag
_atom_site_refinement_flags_posn
_atom_site_refinement_flags_adp
_atom_site_refinement_flags_occupancy
_atom_site_disorder_assembly
_atom_site_disorder_group
Gd1 Gd 0.74132(2) 0.78439(2) 0.30735(2) 0.01421(4) Uani 1 1 d . . . . .
P1 P 0.55092(4) 0.73922(4) 0.40101(4) 0.02202(12) Uani 1 1 d . . . . .
O1 O 0.78899(10) 0.64599(10) 0.38225(10) 0.0183(3) Uani 1 1 d . . . . .
O3 O 0.71882(10) 0.39113(10) 0.28445(10) 0.0193(3) Uani 1 1 d . . . . .
O8 O 0.62905(11) 0.73539(11) 0.36778(11) 0.0229(3) Uani 1 1 d . . . . .
O6 O 0.86625(9) 0.72236(9) 0.25368(9) 0.01421(4) Uani 1 1 d . . . . .
O5 O 0.89745(9) 0.80697(9) 0.36605(9) 0.01421(4) Uani 1 1 d . . . . .
O2 O 0.77037(11) 0.87184(11) 0.42827(10) 0.0226(3) Uani 1 1 d . . . . .
O7 O 1.00102(12) 0.74554(16) 0.32301(13) 0.0406(5) Uani 1 1 d . . . . .
N3 N 0.60737(12) 0.79299(12) 0.18277(12) 0.0163(4) Uani 1 1 d . . . . .
O4 O 0.66209(15) 1.12082(14) 0.45697(14) 0.0424(5) Uani 1 1 d . . . . .
H4 H 0.648657 1.086400 0.414577 0.064 Uiso 1 1 calc R U . . .
N1 N 0.71567(12) 0.56312(12) 0.26882(12) 0.0170(4) Uani 1 1 d . . . . .
N4 N 0.64890(12) 0.91977(12) 0.29927(12) 0.0181(4) Uani 1 1 d . . . . .
N6 N 0.92406(11) 0.75859(12) 0.31401(11) 0.01421(4) Uani 1 1 d . . . . .
N5 N 0.66964(13) 0.97946(12) 0.36707(12) 0.0208(4) Uani 1 1 d . . . . .
N2 N 0.68287(12) 0.64028(12) 0.22792(11) 0.0165(4) Uani 1 1 d . . . . .
C18 C 0.77760(14) 0.48970(14) 0.40243(14) 0.0164(4) Uani 1 1 d . . . . .
C23 C 0.75102(14) 0.40393(14) 0.36732(14) 0.0178(4) Uani 1 1 d . . . . .
C17 C 0.76332(13) 0.57166(14) 0.35147(13) 0.0157(4) Uani 1 1 d . . . . .
C19 C 0.81540(15) 0.49924(16) 0.49107(14) 0.0206(4) Uani 1 1 d . . . . .
H19 H 0.831232 0.556974 0.514037 0.025 Uiso 1 1 calc R U . . .
C3 C 0.58211(14) 0.72426(15) 0.12772(14) 0.0181(4) Uani 1 1 d . . . . .
C7 C 0.56918(14) 0.87287(15) 0.16318(14) 0.0185(4) Uani 1 1 d . . . . .
C20 C 0.82980(17) 0.42699(17) 0.54485(15) 0.0262(5) Uani 1 1 d . . . . .
H20 H 0.857496 0.434048 0.604086 0.031 Uiso 1 1 calc R U . . .
C11 C 0.76064(15) 1.00048(16) 0.50963(15) 0.0225(5) Uani 1 1 d . . . . .
C25 C 0.66438(19) 0.77693(18) 0.55784(17) 0.0311(6) Uani 1 1 d . . . . .
H25 H 0.708326 0.773667 0.528705 0.037 Uiso 1 1 calc R U . . .
C30 C 0.49712(16) 0.63272(17) 0.38844(15) 0.0249(5) Uani 1 1 d . . . . .
C6 C 0.50812(15) 0.88749(16) 0.08522(15) 0.0244(5) Uani 1 1 d . . . . .
H6 H 0.483257 0.944860 0.071409 0.029 Uiso 1 1 calc R U . . .
C8 C 0.59244(14) 0.94318(14) 0.23000(14) 0.0184(4) Uani 1 1 d . . . . .
C35 C 0.54484(17) 0.55784(18) 0.37966(17) 0.0303(5) Uani 1 1 d . . . . .
H35 H 0.602220 0.564404 0.375182 0.036 Uiso 1 1 calc R U . . .
C1 C 0.58478(17) 0.55271(16) 0.11228(17) 0.0277(5) Uani 1 1 d . . . . .
H1A H 0.614178 0.500968 0.144023 0.042 Uiso 1 1 calc R U . . .
H1B H 0.593248 0.552971 0.054569 0.042 Uiso 1 1 calc R U . . .
H1C H 0.522976 0.549358 0.108274 0.042 Uiso 1 1 calc R U . . .
C5 C 0.48435(17) 0.81779(17) 0.02857(16) 0.0283(5) Uani 1 1 d . . . . .
H5 H 0.443288 0.826882 -0.025007 0.034 Uiso 1 1 calc R U . . .
C16 C 0.82712(17) 0.96754(19) 0.57726(17) 0.0312(6) Uani 1 1 d . . . . .
H16 H 0.851604 0.910928 0.571769 0.037 Uiso 1 1 calc R U . . .
C2 C 0.62130(14) 0.63639(15) 0.15805(14) 0.0181(4) Uani 1 1 d . . . . .
C12 C 0.72511(17) 1.08401(17) 0.51832(16) 0.0272(5) Uani 1 1 d . . . . .
C9 C 0.54995(16) 1.03247(15) 0.21567(16) 0.0251(5) Uani 1 1 d . . . . .
H9A H 0.490278 1.027203 0.219258 0.038 Uiso 1 1 calc R U . . .
H9B H 0.550271 1.054633 0.158843 0.038 Uiso 1 1 calc R U . . .
H9C H 0.581414 1.074189 0.259523 0.038 Uiso 1 1 calc R U . . .
C4 C 0.52052(16) 0.73436(16) 0.04998(15) 0.0247(5) Uani 1 1 d . . . . .
H4A H 0.503561 0.685151 0.012308 0.030 Uiso 1 1 calc R U . . .
C41 C 0.47215(16) 0.82171(18) 0.34953(18) 0.0300(6) Uani 1 1 d . . . . .
C10 C 0.73217(15) 0.94619(15) 0.43070(15) 0.0202(4) Uani 1 1 d . . . . .
C22 C 0.76257(16) 0.33163(16) 0.42549(16) 0.0244(5) Uani 1 1 d . . . . .
H22 H 0.741934 0.274240 0.404965 0.029 Uiso 1 1 calc R U . . .
C26 C 0.6855(2) 0.7943(2) 0.64561(19) 0.0409(7) Uani 1 1 d . . . . .
H26 H 0.743892 0.804033 0.676278 0.049 Uiso 1 1 calc R U . . .
C21 C 0.80305(17) 0.34269(17) 0.51109(16) 0.0276(5) Uani 1 1 d . . . . .
H21 H 0.812998 0.292244 0.547893 0.033 Uiso 1 1 calc R U . . .
C24 C 0.57854(17) 0.76443(16) 0.51349(16) 0.0262(5) Uani 1 1 d . . . . .
C13 C 0.7563(2) 1.13183(18) 0.59451(18) 0.0350(6) Uani 1 1 d . . . . .
H13 H 0.731528 1.187982 0.601255 0.042 Uiso 1 1 calc R U . . .
C31 C 0.41262(17) 0.6219(2) 0.39440(19) 0.0342(6) Uani 1 1 d . . . . .
H31 H 0.378899 0.672649 0.399317 0.041 Uiso 1 1 calc R U . . .
C40 C 0.46702(19) 0.90319(19) 0.3887(2) 0.0370(6) Uani 1 1 d . . . . .
H40 H 0.504349 0.915310 0.443719 0.044 Uiso 1 1 calc R U . . .
C33 C 0.42622(19) 0.46333(19) 0.38488(18) 0.0354(6) Uani 1 1 d . . . . .
H33 H 0.402243 0.405369 0.384340 0.042 Uiso 1 1 calc R U . . .
C36 C 0.41876(19) 0.8049(2) 0.2680(2) 0.0406(7) Uani 1 1 d . . . . .
H36 H 0.422038 0.749658 0.240413 0.049 Uiso 1 1 calc R U . . .
C14 C 0.8221(2) 1.0987(2) 0.65967(18) 0.0380(7) Uani 1 1 d . . . . .
H14 H 0.843389 1.132607 0.710434 0.046 Uiso 1 1 calc R U . . .
C27 C 0.6212(2) 0.79750(19) 0.68814(19) 0.0432(8) Uani 1 1 d . . . . .
H27 H 0.636114 0.807816 0.748164 0.052 Uiso 1 1 calc R U . . .
C15 C 0.8577(2) 1.0159(2) 0.65179(18) 0.0391(7) Uani 1 1 d . . . . .
H15 H 0.902708 0.992662 0.697210 0.047 Uiso 1 1 calc R U . . .
C32 C 0.37812(19) 0.5372(2) 0.39314(19) 0.0384(7) Uani 1 1 d . . . . .
H32 H 0.320936 0.530003 0.398003 0.046 Uiso 1 1 calc R U . . .
C28 C 0.5359(2) 0.78579(19) 0.6439(2) 0.0412(7) Uani 1 1 d . . . . .
H28 H 0.492184 0.788846 0.673335 0.049 Uiso 1 1 calc R U . . .
C29 C 0.5142(2) 0.76962(19) 0.55695(19) 0.0351(6) Uani 1 1 d . . . . .
H29 H 0.455364 0.761989 0.526448 0.042 Uiso 1 1 calc R U . . .
C39 C 0.4077(2) 0.9669(2) 0.3480(2) 0.0486(8) Uani 1 1 d . . . . .
H39 H 0.403838 1.022229 0.375299 0.058 Uiso 1 1 calc R U . . .
C34 C 0.50892(19) 0.47344(19) 0.37740(19) 0.0362(6) Uani 1 1 d . . . . .
H34 H 0.541561 0.422456 0.370677 0.043 Uiso 1 1 calc R U . . .
C38 C 0.3549(2) 0.9498(2) 0.2683(3) 0.0521(9) Uani 1 1 d . . . . .
H38 H 0.313962 0.993405 0.240783 0.062 Uiso 1 1 calc R U . . .
C37 C 0.3601(2) 0.8707(3) 0.2273(2) 0.0511(9) Uani 1 1 d . . . . .
H37 H 0.323881 0.860494 0.171344 0.061 Uiso 1 1 calc R U . . .
H1 H 0.7021(19) 0.511(2) 0.2535(19) 0.029(8) Uiso 1 1 d . . . . .

loop_
_atom_site_aniso_label
_atom_site_aniso_U_11
_atom_site_aniso_U_22
_atom_site_aniso_U_33
_atom_site_aniso_U_23
_atom_site_aniso_U_13
_atom_site_aniso_U_12
Gd1 0.01549(6) 0.01109(6) 0.01443(6) -0.00023(4) 0.00119(4) 0.00019(4)
P1 0.0203(3) 0.0238(3) 0.0229(3) 0.0057(2) 0.0074(2) 0.0017(2)
O1 0.0198(8) 0.0137(7) 0.0184(7) -0.0008(6) -0.0001(6) -0.0012(6)
O3 0.0228(8) 0.0142(7) 0.0202(8) -0.0037(6) 0.0047(6) -0.0015(6)
O8 0.0208(8) 0.0256(9) 0.0230(8) 0.0038(7) 0.0074(7) -0.0002(7)
O6 0.01549(6) 0.01109(6) 0.01443(6) -0.00023(4) 0.00119(4) 0.00019(4)
O5 0.01549(6) 0.01109(6) 0.01443(6) -0.00023(4) 0.00119(4) 0.00019(4)
O2 0.0243(8) 0.0204(8) 0.0203(8) -0.0051(6) 0.0009(6) 0.0033(6)
O7 0.0203(9) 0.0633(14) 0.0395(11) -0.0063(10) 0.0103(8) 0.0025(9)
N3 0.0159(9) 0.0137(9) 0.0178(9) 0.0003(7) 0.0018(7) -0.0004(7)
O4 0.0559(14) 0.0282(10) 0.0406(12) -0.0076(9) 0.0087(10) 0.0103(9)
N1 0.0225(9) 0.0098(8) 0.0167(9) -0.0015(7) 0.0020(7) 0.0009(7)
N4 0.0189(9) 0.0147(9) 0.0207(9) -0.0010(7) 0.0051(7) -0.0003(7)
N6 0.01549(6) 0.01109(6) 0.01443(6) -0.00023(4) 0.00119(4) 0.00019(4)
N5 0.0242(10) 0.0155(9) 0.0225(10) -0.0039(7) 0.0057(8) -0.0009(7)
N2 0.0189(9) 0.0129(8) 0.0168(9) 0.0009(7) 0.0033(7) 0.0019(7)
C18 0.0158(10) 0.0149(10) 0.0188(10) 0.0009(8) 0.0051(8) 0.0013(8)
C23 0.0175(10) 0.0156(10) 0.0209(10) -0.0007(8) 0.0062(8) -0.0001(8)
C17 0.0148(10) 0.0160(10) 0.0168(10) 0.0003(8) 0.0048(8) 0.0016(8)
C19 0.0217(11) 0.0203(11) 0.0189(10) -0.0007(9) 0.0035(9) -0.0009(9)
C3 0.0165(10) 0.0179(11) 0.0182(10) -0.0011(8) 0.0018(8) -0.0002(8)
C7 0.0172(10) 0.0162(10) 0.0208(11) 0.0019(8) 0.0028(8) -0.0007(8)
C20 0.0307(13) 0.0275(13) 0.0190(11) 0.0034(9) 0.0044(9) 0.0009(10)
C11 0.0240(11) 0.0208(11) 0.0240(11) -0.0063(9) 0.0089(9) -0.0043(9)
C25 0.0371(15) 0.0299(14) 0.0264(13) 0.0048(10) 0.0083(11) 0.0028(11)
C30 0.0241(12) 0.0262(12) 0.0244(12) 0.0054(9) 0.0067(9) -0.0023(9)
C6 0.0236(12) 0.0209(11) 0.0251(12) 0.0033(9) 0.0003(9) 0.0042(9)
C8 0.0175(10) 0.0135(10) 0.0239(11) 0.0022(8) 0.0052(8) -0.0005(8)
C35 0.0268(13) 0.0304(13) 0.0351(14) 0.0028(11) 0.0106(11) 0.0004(10)
C1 0.0276(13) 0.0197(12) 0.0295(13) -0.0066(10) -0.0035(10) 0.0006(9)
C5 0.0279(13) 0.0284(13) 0.0225(12) 0.0016(10) -0.0043(10) 0.0043(10)
C16 0.0286(13) 0.0343(14) 0.0285(13) -0.0106(11) 0.0038(10) -0.0010(11)
C2 0.0187(10) 0.0173(10) 0.0170(10) -0.0019(8) 0.0024(8) -0.0005(8)
C12 0.0332(13) 0.0221(12) 0.0294(13) -0.0053(10) 0.0135(11) -0.0034(10)
C9 0.0255(12) 0.0159(11) 0.0310(13) 0.0037(9) 0.0024(10) 0.0042(9)
C4 0.0250(12) 0.0230(12) 0.0213(11) -0.0029(9) -0.0021(9) 0.0011(9)
C41 0.0217(12) 0.0337(14) 0.0363(14) 0.0152(11) 0.0107(10) 0.0029(10)
C10 0.0201(11) 0.0186(11) 0.0225(11) -0.0039(9) 0.0067(9) -0.0029(8)
C22 0.0312(13) 0.0164(11) 0.0268(12) 0.0007(9) 0.0101(10) -0.0014(9)
C26 0.0544(19) 0.0333(15) 0.0296(14) 0.0040(12) 0.0019(13) 0.0013(13)
C21 0.0353(14) 0.0217(12) 0.0264(12) 0.0077(10) 0.0095(10) 0.0010(10)
C24 0.0354(14) 0.0213(11) 0.0238(12) 0.0054(9) 0.0113(10) 0.0058(10)
C13 0.0500(17) 0.0225(13) 0.0391(15) -0.0125(11) 0.0235(13) -0.0093(12)
C31 0.0271(13) 0.0347(15) 0.0434(16) 0.0050(12) 0.0137(12) 0.0003(11)
C40 0.0372(15) 0.0289(14) 0.0478(17) 0.0153(12) 0.0161(13) 0.0075(12)
C33 0.0404(16) 0.0312(14) 0.0318(14) 0.0057(11) 0.0047(12) -0.0104(12)
C36 0.0304(14) 0.0488(18) 0.0394(16) 0.0155(14) 0.0039(12) -0.0038(13)
C14 0.0481(17) 0.0378(16) 0.0306(14) -0.0181(12) 0.0147(13) -0.0152(13)
C27 0.081(2) 0.0257(14) 0.0254(14) 0.0037(11) 0.0184(15) 0.0085(14)
C15 0.0386(16) 0.0480(18) 0.0269(14) -0.0135(12) 0.0018(12) -0.0050(13)
C32 0.0293(14) 0.0459(17) 0.0407(16) 0.0047(13) 0.0108(12) -0.0116(12)
C28 0.065(2) 0.0297(15) 0.0376(16) 0.0062(12) 0.0280(15) 0.0104(14)
C29 0.0429(16) 0.0310(14) 0.0369(15) 0.0050(11) 0.0203(13) 0.0080(12)
C39 0.0473(19) 0.0364(17) 0.068(2) 0.0264(16) 0.0265(17) 0.0115(14)
C34 0.0391(16) 0.0284(14) 0.0397(15) 0.0035(12) 0.0081(12) 0.0012(12)
C38 0.0354(17) 0.050(2) 0.075(2) 0.0371(18) 0.0208(16) 0.0107(14)
C37 0.0295(15) 0.069(2) 0.0492(19) 0.0307(18) 0.0008(13) -0.0055(15)

loop_
_atom_type_symbol
_atom_type_description
_atom_type_scat_dispersion_real
_atom_type_scat_dispersion_imag
_atom_type_scat_source
C C 0.0033 0.0016 'International Tables Vol C Tables 4.2.6.8 and 6.1.1.4'
H H 0.0000 0.0000 'International Tables Vol C Tables 4.2.6.8 and 6.1.1.4'
Gd Gd -0.1653 3.9035 'International Tables Vol C Tables 4.2.6.8 and 6.1.1.4'
N N 0.0061 0.0033 'International Tables Vol C Tables 4.2.6.8 and 6.1.1.4'
O O 0.0106 0.0060 'International Tables Vol C Tables 4.2.6.8 and 6.1.1.4'
P P 0.1023 0.0942 'International Tables Vol C Tables 4.2.6.8 and 6.1.1.4'

loop_
_geom_angle_atom_site_label_1
_geom_angle_atom_site_label_2
_geom_angle_atom_site_label_3
_geom_angle
_geom_angle_site_symmetry_1
_geom_angle_site_symmetry_3
_geom_angle_publ_flag
O1 Gd1 O6 71.78(5) . . ?
O1 Gd1 O5 76.71(5) . . ?
O1 Gd1 N3 122.08(5) . . ?
O1 Gd1 N4 145.75(6) . . ?
O1 Gd1 N6 71.87(5) . . ?
O1 Gd1 N2 63.50(5) . . ?
O3 Gd1 O1 141.72(5) 2_655 . ?
O3 Gd1 O8 145.10(6) 2_655 . ?
O3 Gd1 O6 70.58(5) 2_655 . ?
O3 Gd1 O5 74.48(5) 2_655 . ?
O3 Gd1 N3 77.42(6) 2_655 . ?
O3 Gd1 N4 71.16(6) 2_655 . ?
O3 Gd1 N6 71.27(5) 2_655 . ?
O3 Gd1 N2 112.12(6) 2_655 . ?
O8 Gd1 O1 72.79(6) . . ?
O8 Gd1 O6 140.63(5) . . ?
O8 Gd1 O5 133.59(5) . . ?
O8 Gd1 N3 76.50(6) . . ?
O8 Gd1 N4 76.54(6) . . ?
O8 Gd1 N6 143.41(5) . . ?
O8 Gd1 N2 74.32(6) . . ?
O6 Gd1 N6 25.71(5) . . ?
O5 Gd1 O6 50.97(5) . . ?
O5 Gd1 N3 149.88(5) . . ?
O5 Gd1 N4 116.11(5) . . ?
O5 Gd1 N6 25.27(5) . . ?
O5 Gd1 N2 120.69(5) . . ?
O2 Gd1 O1 95.55(5) . . ?
O2 Gd1 O3 96.94(6) . 2_655 ?
O2 Gd1 O8 80.24(6) . . ?
O2 Gd1 O6 119.70(5) . . ?
O2 Gd1 O5 68.74(5) . . ?
O2 Gd1 N3 125.90(6) . . ?
O2 Gd1 N4 64.17(6) . . ?
O2 Gd1 N6 93.99(5) . . ?
O2 Gd1 N2 150.79(6) . . ?
N3 Gd1 O6 108.97(5) . . ?
N3 Gd1 N6 131.79(5) . . ?
N3 Gd1 N2 61.47(6) . . ?
N4 Gd1 O6 141.72(5) . . ?
N4 Gd1 N3 63.19(6) . . ?
N4 Gd1 N6 133.17(5) . . ?
N4 Gd1 N2 121.69(6) . . ?
N2 Gd1 O6 74.93(5) . . ?
N2 Gd1 N6 97.88(5) . . ?
O8 P1 C30 110.48(11) . . ?
O8 P1 C41 114.43(11) . . ?
O8 P1 C24 111.65(11) . . ?
C30 P1 C41 107.34(12) . . ?
C24 P1 C30 106.41(12) . . ?
C24 P1 C41 106.10(13) . . ?
C17 O1 Gd1 122.62(13) . . ?
C23 O3 Gd1 129.39(14) . 2_645 ?
P1 O8 Gd1 159.45(11) . . ?
N6 O6 Gd1 93.59(11) . . ?
N6 O5 Gd1 98.91(11) . . ?
C10 O2 Gd1 122.23(14) . . ?
C3 N3 Gd1 121.92(14) . . ?
C7 N3 Gd1 118.12(14) . . ?
C7 N3 C3 119.02(18) . . ?
C12 O4 H4 109.5 . . ?
N2 N1 H1 128(2) . . ?
C17 N1 N2 116.14(17) . . ?
C17 N1 H1 115(2) . . ?
N5 N4 Gd1 117.94(13) . . ?
C8 N4 Gd1 122.53(15) . . ?
C8 N4 N5 118.57(19) . . ?
O6 N6 Gd1 60.70(10) . . ?
O5 N6 Gd1 55.82(9) . . ?
O5 N6 O6 116.46(16) . . ?
O7 N6 Gd1 175.13(16) . . ?
O7 N6 O6 122.04(19) . . ?
O7 N6 O5 121.47(18) . . ?
C10 N5 N4 110.13(18) . . ?
N1 N2 Gd1 115.34(13) . . ?
C2 N2 Gd1 124.84(15) . . ?
C2 N2 N1 119.54(18) . . ?
C23 C18 C17 123.18(19) . . ?
C19 C18 C23 120.0(2) . . ?
C19 C18 C17 116.71(19) . . ?
O3 C23 C18 122.19(19) . . ?
O3 C23 C22 120.8(2) . . ?
C22 C23 C18 117.0(2) . . ?
O1 C17 N1 121.21(19) . . ?
O1 C17 C18 122.69(19) . . ?
N1 C17 C18 116.01(18) . . ?
C18 C19 H19 119.3 . . ?
C20 C19 C18 121.4(2) . . ?
C20 C19 H19 119.3 . . ?
N3 C3 C2 115.55(19) . . ?
N3 C3 C4 122.1(2) . . ?
C4 C3 C2 122.3(2) . . ?
N3 C7 C6 121.4(2) . . ?
N3 C7 C8 116.73(19) . . ?
C6 C7 C8 121.9(2) . . ?
C19 C20 H20 120.5 . . ?
C19 C20 C21 118.9(2) . . ?
C21 C20 H20 120.5 . . ?
C16 C11 C10 118.5(2) . . ?
C12 C11 C16 118.9(2) . . ?
C12 C11 C10 122.6(2) . . ?
C26 C25 H25 120.3 . . ?
C24 C25 H25 120.3 . . ?
C24 C25 C26 119.4(3) . . ?
C35 C30 P1 117.81(19) . . ?
C35 C30 C31 119.2(2) . . ?
C31 C30 P1 122.8(2) . . ?
C7 C6 H6 120.4 . . ?
C5 C6 C7 119.2(2) . . ?
C5 C6 H6 120.4 . . ?
N4 C8 C7 115.01(19) . . ?
N4 C8 C9 124.5(2) . . ?
C7 C8 C9 120.49(19) . . ?
C30 C35 H35 119.9 . . ?
C34 C35 C30 120.2(3) . . ?
C34 C35 H35 119.9 . . ?
H1A C1 H1B 109.5 . . ?
H1A C1 H1C 109.5 . . ?
H1B C1 H1C 109.5 . . ?
C2 C1 H1A 109.5 . . ?
C2 C1 H1B 109.5 . . ?
C2 C1 H1C 109.5 . . ?
C6 C5 H5 120.1 . . ?
C6 C5 C4 119.7(2) . . ?
C4 C5 H5 120.1 . . ?
C11 C16 H16 119.4 . . ?
C15 C16 C11 121.2(3) . . ?
C15 C16 H16 119.4 . . ?
N2 C2 C3 114.09(19) . . ?
N2 C2 C1 125.5(2) . . ?
C3 C2 C1 120.26(19) . . ?
O4 C12 C11 123.0(2) . . ?
O4 C12 C13 117.8(2) . . ?
C11 C12 C13 119.2(3) . . ?
C8 C9 H9A 109.5 . . ?
C8 C9 H9B 109.5 . . ?
C8 C9 H9C 109.5 . . ?
H9A C9 H9B 109.5 . . ?
H9A C9 H9C 109.5 . . ?
H9B C9 H9C 109.5 . . ?
C3 C4 H4A 120.8 . . ?
C5 C4 C3 118.5(2) . . ?
C5 C4 H4A 120.8 . . ?
C40 C41 P1 120.7(2) . . ?
C40 C41 C36 119.7(3) . . ?
C36 C41 P1 119.5(2) . . ?
O2 C10 N5 125.0(2) . . ?
O2 C10 C11 117.7(2) . . ?
N5 C10 C11 117.3(2) . . ?
C23 C22 H22 119.3 . . ?
C21 C22 C23 121.4(2) . . ?
C21 C22 H22 119.3 . . ?
C25 C26 H26 119.9 . . ?
C27 C26 C25 120.1(3) . . ?
C27 C26 H26 119.9 . . ?
C20 C21 H21 119.4 . . ?
C22 C21 C20 121.1(2) . . ?
C22 C21 H21 119.4 . . ?
C25 C24 P1 119.7(2) . . ?
C25 C24 C29 119.9(3) . . ?
C29 C24 P1 120.3(2) . . ?
C12 C13 H13 119.6 . . ?
C14 C13 C12 120.9(3) . . ?
C14 C13 H13 119.6 . . ?
C30 C31 H31 120.0 . . ?
C32 C31 C30 119.9(3) . . ?
C32 C31 H31 120.0 . . ?
C41 C40 H40 119.8 . . ?
C39 C40 C41 120.4(3) . . ?
C39 C40 H40 119.8 . . ?
C32 C33 H33 120.0 . . ?
C34 C33 H33 120.0 . . ?
C34 C33 C32 120.0(3) . . ?
C41 C36 H36 120.4 . . ?
C41 C36 C37 119.1(3) . . ?
C37 C36 H36 120.4 . . ?
C13 C14 H14 119.8 . . ?
C13 C14 C15 120.4(2) . . ?
C15 C14 H14 119.8 . . ?
C26 C27 H27 119.8 . . ?
C28 C27 C26 120.5(3) . . ?
C28 C27 H27 119.8 . . ?
C16 C15 C14 119.4(3) . . ?
C16 C15 H15 120.3 . . ?
C14 C15 H15 120.3 . . ?
C31 C32 H32 119.8 . . ?
C33 C32 C31 120.4(3) . . ?
C33 C32 H32 119.8 . . ?
C27 C28 H28 120.0 . . ?
C29 C28 C27 119.9(3) . . ?
C29 C28 H28 120.0 . . ?
C24 C29 H29 119.9 . . ?
C28 C29 C24 120.2(3) . . ?
C28 C29 H29 119.9 . . ?
C40 C39 H39 120.1 . . ?
C38 C39 C40 119.7(3) . . ?
C38 C39 H39 120.1 . . ?
C35 C34 H34 119.9 . . ?
C33 C34 C35 120.2(3) . . ?
C33 C34 H34 119.9 . . ?
C39 C38 H38 119.5 . . ?
C39 C38 C37 121.1(3) . . ?
C37 C38 H38 119.5 . . ?
C36 C37 H37 120.0 . . ?
C38 C37 C36 120.0(3) . . ?
C38 C37 H37 120.0 . . ?

loop_
_geom_bond_atom_site_label_1
_geom_bond_atom_site_label_2
_geom_bond_distance
_geom_bond_site_symmetry_2
_geom_bond_publ_flag
Gd1 O1 2.4232(15) . ?
Gd1 O3 2.3858(15) 2_655 ?
Gd1 O8 2.3876(16) . ?
Gd1 O6 2.5670(15) . ?
Gd1 O5 2.4601(14) . ?
Gd1 O2 2.2994(15) . ?
Gd1 N3 2.5325(18) . ?
Gd1 N4 2.4991(18) . ?
Gd1 N6 2.9379(18) . ?
Gd1 N2 2.5623(18) . ?
P1 O8 1.4942(17) . ?
P1 C30 1.802(3) . ?
P1 C41 1.808(3) . ?
P1 C24 1.797(3) . ?
O1 C17 1.246(3) . ?
O3 C23 1.318(3) . ?
O6 N6 1.277(2) . ?
O5 N6 1.270(2) . ?
O2 C10 1.279(3) . ?
O7 N6 1.223(3) . ?
N3 C3 1.353(3) . ?
N3 C7 1.345(3) . ?
O4 H4 0.8400 . ?
O4 C12 1.335(3) . ?
N1 N2 1.367(2) . ?
N1 C17 1.360(3) . ?
N1 H1 0.84(3) . ?
N4 N5 1.387(3) . ?
N4 C8 1.290(3) . ?
N5 C10 1.331(3) . ?
N2 C2 1.291(3) . ?
C18 C23 1.425(3) . ?
C18 C17 1.464(3) . ?
C18 C19 1.409(3) . ?
C23 C22 1.416(3) . ?
C19 H19 0.9500 . ?
C19 C20 1.371(3) . ?
C3 C2 1.487(3) . ?
C3 C4 1.388(3) . ?
C7 C6 1.395(3) . ?
C7 C8 1.486(3) . ?
C20 H20 0.9500 . ?
C20 C21 1.399(4) . ?
C11 C16 1.401(4) . ?
C11 C12 1.399(3) . ?
C11 C10 1.482(3) . ?
C25 H25 0.9500 . ?
C25 C26 1.396(4) . ?
C25 C24 1.389(4) . ?
C30 C35 1.389(4) . ?
C30 C31 1.397(4) . ?
C6 H6 0.9500 . ?
C6 C5 1.376(3) . ?
C8 C9 1.493(3) . ?
C35 H35 0.9500 . ?
C35 C34 1.388(4) . ?
C1 H1A 0.9800 . ?
C1 H1B 0.9800 . ?
C1 H1C 0.9800 . ?
C1 C2 1.496(3) . ?
C5 H5 0.9500 . ?
C5 C4 1.384(3) . ?
C16 H16 0.9500 . ?
C16 C15 1.381(4) . ?
C12 C13 1.399(4) . ?
C9 H9A 0.9800 . ?
C9 H9B 0.9800 . ?
C9 H9C 0.9800 . ?
C4 H4A 0.9500 . ?
C41 C40 1.389(4) . ?
C41 C36 1.392(4) . ?
C22 H22 0.9500 . ?
C22 C21 1.376(3) . ?
C26 H26 0.9500 . ?
C26 C27 1.386(5) . ?
C21 H21 0.9500 . ?
C24 C29 1.401(4) . ?
C13 H13 0.9500 . ?
C13 C14 1.374(4) . ?
C31 H31 0.9500 . ?
C31 C32 1.384(4) . ?
C40 H40 0.9500 . ?
C40 C39 1.387(4) . ?
C33 H33 0.9500 . ?
C33 C32 1.378(4) . ?
C33 C34 1.376(4) . ?
C36 H36 0.9500 . ?
C36 C37 1.403(4) . ?
C14 H14 0.9500 . ?
C14 C15 1.387(4) . ?
C27 H27 0.9500 . ?
C27 C28 1.380(5) . ?
C15 H15 0.9500 . ?
C32 H32 0.9500 . ?
C28 H28 0.9500 . ?
C28 C29 1.379(4) . ?
C29 H29 0.9500 . ?
C39 H39 0.9500 . ?
C39 C38 1.368(5) . ?
C34 H34 0.9500 . ?
C38 H38 0.9500 . ?
C38 C37 1.373(6) . ?
C37 H37 0.9500 . ?

loop_
_geom_torsion_atom_site_label_1
_geom_torsion_atom_site_label_2
_geom_torsion_atom_site_label_3
_geom_torsion_atom_site_label_4
_geom_torsion
_geom_torsion_site_symmetry_1
_geom_torsion_site_symmetry_2
_geom_torsion_site_symmetry_3
_geom_torsion_site_symmetry_4
_geom_torsion_publ_flag
Gd1 O1 C17 N1 9.0(3) . . . . ?
Gd1 O1 C17 C18 -167.22(15) . . . . ?
Gd1 O3 C23 C18 129.30(18) 2_645 . . . ?
Gd1 O3 C23 C22 -49.2(3) 2_645 . . . ?
Gd1 O6 N6 O5 -2.60(17) . . . . ?
Gd1 O6 N6 O7 175.3(2) . . . . ?
Gd1 O5 N6 O6 2.74(18) . . . . ?
Gd1 O5 N6 O7 -175.19(19) . . . . ?
Gd1 O2 C10 N5 3.4(3) . . . . ?
Gd1 O2 C10 C11 -175.34(15) . . . . ?
Gd1 N3 C3 C2 17.0(3) . . . . ?
Gd1 N3 C3 C4 -166.05(18) . . . . ?
Gd1 N3 C7 C6 165.22(18) . . . . ?
Gd1 N3 C7 C8 -17.3(3) . . . . ?
Gd1 N4 N5 C10 -7.3(2) . . . . ?
Gd1 N4 C8 C7 15.9(3) . . . . ?
Gd1 N4 C8 C9 -165.72(17) . . . . ?
Gd1 N2 C2 C3 -2.9(3) . . . . ?
Gd1 N2 C2 C1 -178.16(18) . . . . ?
P1 C30 C35 C34 174.3(2) . . . . ?
P1 C30 C31 C32 -173.2(2) . . . . ?
P1 C41 C40 C39 178.5(2) . . . . ?
P1 C41 C36 C37 -177.6(2) . . . . ?
P1 C24 C29 C28 177.6(2) . . . . ?
O3 C23 C22 C21 174.2(2) . . . . ?
O8 P1 C30 C35 21.3(2) . . . . ?
O8 P1 C30 C31 -164.2(2) . . . . ?
O8 P1 C41 C40 -100.7(2) . . . . ?
O8 P1 C41 C36 76.4(2) . . . . ?
O8 P1 C24 C25 -0.4(2) . . . . ?
O8 P1 C24 C29 -179.0(2) . . . . ?
N3 C3 C2 N2 -8.9(3) . . . . ?
N3 C3 C2 C1 166.6(2) . . . . ?
N3 C3 C4 C5 0.2(4) . . . . ?
N3 C7 C6 C5 2.3(4) . . . . ?
N3 C7 C8 N4 1.6(3) . . . . ?
N3 C7 C8 C9 -176.9(2) . . . . ?
O4 C12 C13 C14 -178.8(3) . . . . ?
N1 N2 C2 C3 170.71(19) . . . . ?
N1 N2 C2 C1 -4.5(3) . . . . ?
N4 N5 C10 O2 3.0(3) . . . . ?
N4 N5 C10 C11 -178.28(19) . . . . ?
N5 N4 C8 C7 -175.56(19) . . . . ?
N5 N4 C8 C9 2.9(3) . . . . ?
N2 N1 C17 O1 -13.2(3) . . . . ?
N2 N1 C17 C18 163.25(18) . . . . ?
C18 C23 C22 C21 -4.4(4) . . . . ?
C18 C19 C20 C21 -2.6(4) . . . . ?
C23 C18 C17 O1 -177.9(2) . . . . ?
C23 C18 C17 N1 5.8(3) . . . . ?
C23 C18 C19 C20 1.9(3) . . . . ?
C23 C22 C21 C20 3.8(4) . . . . ?
C17 N1 N2 Gd1 10.6(2) . . . . ?
C17 N1 N2 C2 -163.6(2) . . . . ?
C17 C18 C23 O3 6.6(3) . . . . ?
C17 C18 C23 C22 -174.9(2) . . . . ?
C17 C18 C19 C20 178.5(2) . . . . ?
C19 C18 C23 O3 -177.0(2) . . . . ?
C19 C18 C23 C22 1.5(3) . . . . ?
C19 C18 C17 O1 5.6(3) . . . . ?
C19 C18 C17 N1 -170.7(2) . . . . ?
C19 C20 C21 C22 -0.3(4) . . . . ?
C3 N3 C7 C6 -3.9(3) . . . . ?
C3 N3 C7 C8 173.5(2) . . . . ?
C7 N3 C3 C2 -174.2(2) . . . . ?
C7 N3 C3 C4 2.7(3) . . . . ?
C7 C6 C5 C4 0.6(4) . . . . ?
C11 C16 C15 C14 -0.2(5) . . . . ?
C11 C12 C13 C14 1.4(4) . . . . ?
C25 C26 C27 C28 -1.7(4) . . . . ?
C25 C24 C29 C28 -1.0(4) . . . . ?
C30 P1 O8 Gd1 152.5(3) . . . . ?
C30 P1 C41 C40 136.3(2) . . . . ?
C30 P1 C41 C36 -46.6(2) . . . . ?
C30 P1 C24 C25 120.2(2) . . . . ?
C30 P1 C24 C29 -58.4(2) . . . . ?
C30 C35 C34 C33 -0.8(4) . . . . ?
C30 C31 C32 C33 -0.9(4) . . . . ?
C6 C7 C8 N4 179.0(2) . . . . ?
C6 C7 C8 C9 0.5(3) . . . . ?
C6 C5 C4 C3 -1.8(4) . . . . ?
C8 N4 N5 C10 -176.4(2) . . . . ?
C8 C7 C6 C5 -175.0(2) . . . . ?
C35 C30 C31 C32 1.2(4) . . . . ?
C16 C11 C12 O4 179.5(3) . . . . ?
C16 C11 C12 C13 -0.7(4) . . . . ?
C16 C11 C10 O2 -0.4(3) . . . . ?
C16 C11 C10 N5 -179.2(2) . . . . ?
C2 C3 C4 C5 176.9(2) . . . . ?
C12 C11 C16 C15 0.1(4) . . . . ?
C12 C11 C10 O2 178.1(2) . . . . ?
C12 C11 C10 N5 -0.7(3) . . . . ?
C12 C13 C14 C15 -1.5(4) . . . . ?
C4 C3 C2 N2 174.1(2) . . . . ?
C4 C3 C2 C1 -10.3(4) . . . . ?
C41 P1 O8 Gd1 31.2(3) . . . . ?
C41 P1 C30 C35 146.7(2) . . . . ?
C41 P1 C30 C31 -38.8(3) . . . . ?
C41 P1 C24 C25 -125.7(2) . . . . ?
C41 P1 C24 C29 55.7(2) . . . . ?
C41 C40 C39 C38 -0.9(5) . . . . ?
C41 C36 C37 C38 -1.0(5) . . . . ?
C10 C11 C16 C15 178.6(3) . . . . ?
C10 C11 C12 O4 1.0(4) . . . . ?
C10 C11 C12 C13 -179.1(2) . . . . ?
C26 C25 C24 P1 -178.4(2) . . . . ?
C26 C25 C24 C29 0.2(4) . . . . ?
C26 C27 C28 C29 0.9(4) . . . . ?
C24 P1 O8 Gd1 -89.3(3) . . . . ?
C24 P1 C30 C35 -100.1(2) . . . . ?
C24 P1 C30 C31 74.4(2) . . . . ?
C24 P1 C41 C40 22.9(3) . . . . ?
C24 P1 C41 C36 -160.1(2) . . . . ?
C24 C25 C26 C27 1.1(4) . . . . ?
C13 C14 C15 C16 0.9(5) . . . . ?
C31 C30 C35 C34 -0.4(4) . . . . ?
C40 C41 C36 C37 -0.6(4) . . . . ?
C40 C39 C38 C37 -0.6(5) . . . . ?
C36 C41 C40 C39 1.5(4) . . . . ?
C27 C28 C29 C24 0.5(4) . . . . ?
C32 C33 C34 C35 1.1(4) . . . . ?
C39 C38 C37 C36 1.6(5) . . . . ?
C34 C33 C32 C31 -0.3(4) . . . . ?
